data_2005496
loop_
_publ_author_name
'Burkey, D. J.'
'Hanusa, T. P.'

_publ_contact_author
;
 Dr Timothy P. Hanusa
 Department of Chemistry
 Vanderbilt University
 Nashville, TN  37235
 USA
;
_publ_section_title (Tetrahydrofuran-<i>O</i>)bis(\h^5^-1,2,4-triisopropylcyclopentadienyl)strontium
_journal_issue 10
_journal_name_full 'Acta Crystallographica Section C'
_journal_page_first 2452
_journal_page_last 2454
_journal_paper_doi 10.1107/S0108270196007330
_journal_volume 52
_journal_year 1996
_chemical_formula_iupac '[Sr (C14 H23)2 (C4 H8 O)]'
_chemical_formula_moiety 'C32 H54 O Sr'
_chemical_formula_sum 'C32 H54 O Sr'
_chemical_formula_weight 542.40
_space_group_crystal_system monoclinic
_space_group_IT_number 15
_space_group_name_Hall '-C 2yc'
_space_group_name_H-M_alt 'C 1 2/c 1'
_audit_creation_method 'from TEXRAY.INF file'
_cell_angle_alpha 90
_cell_angle_beta 107.58(1)
_cell_angle_gamma 90
_cell_formula_units_Z 4
_cell_length_a 13.555(3)
_cell_length_b 13.059(4)
_cell_length_c 18.919(2)
_cell_measurement_reflns_used 15
_cell_measurement_temperature 293.2
_cell_measurement_theta_max 73.4
_cell_measurement_theta_min 50.2
_cell_volume 3192.5(13)
_computing_cell_refinement 'MSC/AFC Diffractometer Control Software'
_computing_data_collection
;MSC/AFC Diffractometer Control Software (Molecular Structure Corporation,
 1988)
;
_computing_data_reduction 'TEXSAN (Molecular Structure Corporation, 1985)'
_computing_molecular_graphics 'ORTEPII (Johnson, 1976)'
_computing_publication_material TEXSAN
_computing_structure_refinement TEXSAN
_computing_structure_solution 'SHELXS86 (Sheldrick, 1985), DIRDIF (Beurskens, 1984)'
_diffrn_ambient_temperature 293.2
_diffrn_measurement_device AFC6S
_diffrn_measurement_method \w/2\q
_diffrn_radiation_monochromator graphite
_diffrn_radiation_source 'X-ray tube'
_diffrn_radiation_type 'Cu K\a'
_diffrn_radiation_wavelength 1.5418
_diffrn_reflns_av_R_equivalents 0.030
_diffrn_reflns_limit_h_max 15
_diffrn_reflns_limit_h_min 0
_diffrn_reflns_limit_k_max 15
_diffrn_reflns_limit_k_min 0
_diffrn_reflns_limit_l_max 21
_diffrn_reflns_limit_l_min -21
_diffrn_reflns_number 2625
_diffrn_reflns_theta_max 60.07
_diffrn_reflns_theta_min 4.81
_diffrn_standards_decay_% 0
_diffrn_standards_interval_count 150
_diffrn_standards_number 3
_exptl_absorpt_coefficient_mu 2.480
_exptl_absorpt_correction_T_max 1.000
_exptl_absorpt_correction_T_min 0.793
_exptl_absorpt_correction_type 'empirical via \y scans (North, Phillips & Mathews, 1968)'
_exptl_crystal_colour colorless
_exptl_crystal_density_diffrn 1.128
_exptl_crystal_density_meas ?
_exptl_crystal_description prism
_exptl_crystal_F_000 1168.00
_exptl_crystal_size_max 0.330
_exptl_crystal_size_mid 0.300
_exptl_crystal_size_min 0.250
_refine_diff_density_max 0.32
_refine_diff_density_min -0.40
_refine_ls_extinction_method none
_refine_ls_goodness_of_fit_obs 1.580
_refine_ls_hydrogen_treatment 'H-atom parameters riding'
_refine_ls_matrix_type full
_refine_ls_number_parameters 155
_refine_ls_number_reflns 2058
_refine_ls_number_restraints 0
_refine_ls_R_factor_obs 0.0328
_refine_ls_shift/esd_max 0.0452
_refine_ls_structure_factor_coef F
_refine_ls_weighting_details 'w = 4F~o~^2^/\s^2^(F~o~^2^)'
_refine_ls_weighting_scheme calc
_refine_ls_wR_factor_obs 0.0420
_reflns_number_observed 2058
_reflns_number_total 2502
_reflns_observed_criterion >3\s(I)
_cod_data_source_file fg1143.cif
_cod_data_source_block I
_cod_depositor_comments
;
 Updating space group information and adding the symmetry operation list.

 Antanas Vaitkus,
 2018-06-14

The following automatic conversions were performed:

'_exptl_crystal_density_meas' value 'not measured' was changed to '?'
- the value is perceived as not measured.

Automatic conversion script
Id: cif_fix_values 3008 2015-01-20 13:52:24Z robertas 

The following automatic conversions were performed:

'_refine_ls_weighting_scheme' value 'w = 4F~o~^2^/\s^2^(F~o~^2^)' was
changed to 'calc'. New tag '_refine_ls_weighting_details' was
created. The value of the new tag was set to 'w =
4F~o~^2^/\s^2^(F~o~^2^)'.

Automatic conversion script
Id: cif_fix_values 3143 2015-03-26 13:38:13Z robertas 
;
_cod_original_cell_volume 3192.0(10)
_cod_original_sg_symbol_H-M 'C 2/c'
_cod_database_code 2005496

loop_
_space_group_symop_id
_space_group_symop_operation_xyz
1 x,y,z
2 -x,y,-z+1/2
3 -x,-y,-z
4 x,-y,z+1/2
5 x+1/2,y+1/2,z
6 -x+1/2,y+1/2,-z+1/2
7 -x+1/2,-y+1/2,-z
8 x+1/2,-y+1/2,z+1/2

loop_
_atom_site_aniso_label
_atom_site_aniso_U_11
_atom_site_aniso_U_22
_atom_site_aniso_U_33
_atom_site_aniso_U_12
_atom_site_aniso_U_13
_atom_site_aniso_U_23
Sr(1) 0.0458(2) 0.0568(3) 0.0495(2) 0.0000 0.0159(2) 0.0000
O(1) 0.062(2) 0.062(2) 0.112(3) 0.0000 0.015(2) 0.0000
C(1) 0.055(2) 0.071(2) 0.046(2) -0.0020(10) 0.0200(10) -0.0020(10)
C(2) 0.050(2) 0.068(2) 0.043(2) -0.0040(10) 0.0130(10) 0.0060(10)
C(3) 0.056(2) 0.058(2) 0.048(2) -0.0070(10) 0.0160(10) -0.0020(10)
C(4) 0.048(2) 0.072(2) 0.044(2) -0.0070(10) 0.0120(10) -0.0010(10)
C(5) 0.047(2) 0.068(2) 0.061(2) 0.0060(10) 0.0180(10) 0.010(2)
C(6) 0.097(3) 0.088(3) 0.059(2) -0.003(2) 0.033(2) -0.015(2)
C(7) 0.145(4) 0.117(4) 0.110(4) -0.029(3) 0.060(3) -0.049(3)
C(8) 0.139(5) 0.191(6) 0.152(5) -0.034(4) 0.098(4) -0.090(5)
C(9) 0.063(2) 0.082(2) 0.054(2) -0.005(2) 0.010(2) 0.015(2)
C(10) 0.099(3) 0.101(3) 0.105(3) 0.022(3) 0.038(3) 0.047(3)
C(11) 0.106(3) 0.132(4) 0.089(3) 0.002(3) 0.044(3) 0.049(3)
C(12) 0.070(2) 0.085(2) 0.050(2) -0.005(2) 0.007(2) 0.002(2)
C(13) 0.098(3) 0.111(3) 0.048(2) -0.005(2) 0.020(2) 0.010(2)
C(14) 0.072(3) 0.160(5) 0.075(3) 0.002(3) -0.006(2) 0.010(3)
C(15) 0.084(3) 0.087(3) 0.136(4) 0.014(2) 0.011(3) 0.017(3)
C(16) 0.113(4) 0.088(3) 0.198(7) 0.020(3) 0.058(4) 0.025(4)

loop_
_atom_site_label
_atom_site_fract_x
_atom_site_fract_y
_atom_site_fract_z
_atom_site_U_iso_or_equiv
_atom_site_thermal_displace_type
Sr(1) 0.0000 0.13280(3) 0.2500 0.0503(1) Uij
O(1) 0.0000 -0.0641(3) 0.2500 0.082(1) Uij
C(1) 0.1510(2) 0.1492(2) 0.1708(2) 0.0562(9) Uij
C(2) 0.1161(2) 0.2499(2) 0.1726(2) 0.0540(9) Uij
C(3) 0.1484(2) 0.2827(2) 0.2475(2) 0.0540(9) Uij
C(4) 0.2033(2) 0.2035(3) 0.2922(2) 0.0554(9) Uij
C(5) 0.2048(2) 0.1205(2) 0.2452(2) 0.0583(9) Uij
C(6) 0.1431(3) 0.0859(3) 0.1023(2) 0.079(1) Uij
C(7) 0.0923(4) -0.0156(4) 0.1007(3) 0.119(2) Uij
C(8) 0.2477(4) 0.0713(5) 0.0906(3) 0.149(3) Uij
C(9) 0.0644(3) 0.3162(3) 0.1063(2) 0.068(1) Uij
C(10) 0.0007(3) 0.4018(3) 0.1223(3) 0.100(2) Uij
C(11) 0.1419(4) 0.3599(4) 0.0705(3) 0.106(2) Uij
C(12) 0.2480(3) 0.2085(3) 0.3755(2) 0.071(1) Uij
C(13) 0.1889(3) 0.1418(3) 0.4150(2) 0.086(1) Uij
C(14) 0.3614(3) 0.1849(4) 0.4021(2) 0.109(2) Uij
C(15) 0.0862(3) -0.1277(3) 0.2870(3) 0.107(2) Uij
C(16) 0.0503(4) -0.2323(4) 0.2806(3) 0.130(2) Uij
H(1) 0.1350 0.3481 0.2647 0.0649 Uij
H(2) 0.2364 0.0560 0.2605 0.0700 Uij
H(3) 0.1018 0.1238 0.0611 0.0948 Uij
H(4) 0.0267 -0.0063 0.1082 0.1434 Uij
H(5) 0.0832 -0.0469 0.0538 0.1434 Uij
H(6) 0.1343 -0.0578 0.1386 0.1434 Uij
H(7) 0.2895 0.0289 0.1286 0.1789 Uij
H(8) 0.2389 0.0401 0.0437 0.1789 Uij
H(9) 0.2802 0.1361 0.0919 0.1789 Uij
H(10) 0.0187 0.2732 0.0705 0.0818 Uij
H(11) 0.0446 0.4491 0.1552 0.1203 Uij
H(12) -0.0349 0.4354 0.0773 0.1203 Uij
H(13) -0.0481 0.3748 0.1444 0.1203 Uij
H(14) 0.1826 0.3060 0.0603 0.1270 Uij
H(15) 0.1058 0.3934 0.0255 0.1270 Uij
H(16) 0.1855 0.4077 0.1033 0.1270 Uij
H(17) 0.2405 0.2773 0.3895 0.0848 Uij
H(18) 0.1173 0.1583 0.3975 0.1036 Uij
H(19) 0.1984 0.0718 0.4052 0.1036 Uij
H(20) 0.2141 0.1540 0.4669 0.1036 Uij
H(21) 0.3720 0.1150 0.3926 0.1305 Uij
H(22) 0.3967 0.2271 0.3767 0.1305 Uij
H(23) 0.3874 0.1976 0.4539 0.1305 Uij
H(24) 0.1395 -0.1204 0.2643 0.1285 Uij
H(25) 0.1119 -0.1089 0.3377 0.1285 Uij
H(26) 0.0989 -0.2760 0.2685 0.1565 Uij
H(27) 0.0402 -0.2543 0.3258 0.1565 Uij

loop_
_atom_type_symbol
_atom_type_scat_dispersion_real
_atom_type_scat_dispersion_imag
_atom_type_scat_source
Sr -0.465 1.820 'International Tables'
C 0.017 0.009 'International Tables'
O 0.047 0.032 'International Tables'
H 0.000 0.000 'International Tables'

loop_
_geom_angle_atom_site_label_1
_geom_angle_atom_site_label_2
_geom_angle_atom_site_label_3
_geom_angle_site_symmetry_3
_geom_angle
_geom_angle_publ_flag
O(1) Sr(1) C(1) ? 94.25(6) no
O(1) Sr(1) C(1) ? 94.25(6) no
O(1) Sr(1) C(2) ? 121.95(6) no
O(1) Sr(1) C(2) ? 121.95(6) no
O(1) Sr(1) C(3) ? 134.01(6) no
O(1) Sr(1) C(3) ? 134.01(6) no
O(1) Sr(1) C(4) ? 109.37(7) no
O(1) Sr(1) C(4) ? 109.37(7) no
O(1) Sr(1) C(5) ? 86.72(6) no
O(1) Sr(1) C(5) ? 86.72(6) no
C(1) Sr(1) C(1) ? 171.50(10) no
C(1) Sr(1) C(2) ? 28.08(8) no
C(1) Sr(1) C(2) ? 143.49(10) no
C(1) Sr(1) C(3) ? 47.01(9) no
C(1) Sr(1) C(3) ? 125.37(9) no
C(1) Sr(1) C(4) ? 47.84(8) no
C(1) Sr(1) C(4) ? 128.47(9) no
C(1) Sr(1) C(5) ? 28.97(8) no
C(1) Sr(1) C(5) ? 152.05(9) no
C(1) Sr(1) C(2) ? 143.49(10) no
C(1) Sr(1) C(2) ? 28.08(8) no
C(1) Sr(1) C(3) ? 125.37(9) no
C(1) Sr(1) C(3) ? 47.01(9) no
C(1) Sr(1) C(4) ? 128.47(9) no
C(1) Sr(1) C(4) ? 47.84(8) no
C(1) Sr(1) C(5) ? 152.05(9) no
C(1) Sr(1) C(5) ? 28.97(8) no
C(2) Sr(1) C(2) ? 116.10(10) no
C(2) Sr(1) C(3) ? 28.72(8) no
C(2) Sr(1) C(3) ? 98.14(9) no
C(2) Sr(1) C(4) ? 47.66(8) no
C(2) Sr(1) C(4) ? 108.82(9) no
C(2) Sr(1) C(5) ? 47.10(8) no
C(2) Sr(1) C(5) ? 137.84(9) no
C(2) Sr(1) C(3) ? 98.14(9) no
C(2) Sr(1) C(3) ? 28.72(8) no
C(2) Sr(1) C(4) ? 108.82(9) no
C(2) Sr(1) C(4) ? 47.66(8) no
C(2) Sr(1) C(5) ? 137.84(9) no
C(2) Sr(1) C(5) ? 47.10(8) no
C(3) Sr(1) C(3) ? 92.00(10) no
C(3) Sr(1) C(4) ? 28.91(9) no
C(3) Sr(1) C(4) ? 114.48(10) no
C(3) Sr(1) C(5) ? 47.29(9) no
C(3) Sr(1) C(5) ? 139.26(9) no
C(3) Sr(1) C(4) ? 114.48(10) no
C(3) Sr(1) C(4) ? 28.91(9) no
C(3) Sr(1) C(5) ? 139.26(9) no
C(3) Sr(1) C(5) ? 47.29(9) no
C(4) Sr(1) C(4) ? 141.30(10) no
C(4) Sr(1) C(5) ? 29.10(9) no
C(4) Sr(1) C(5) ? 155.74(9) no
C(4) Sr(1) C(5) ? 155.74(9) no
C(4) Sr(1) C(5) ? 29.10(9) no
C(5) Sr(1) C(5) ? 173.40(10) no
Sr(1) O(1) C(15) ? 125.5(2) yes
C(15) O(1) C(15) 3_555 109.0(4) yes
Sr(1) C(1) C(2) ? 76.1(2) no
Sr(1) C(1) C(5) ? 72.5(2) no
Sr(1) C(1) C(6) ? 121.7(2) no
C(2) C(1) C(5) ? 107.3(3) yes
C(2) C(1) C(6) ? 126.6(3) no
C(5) C(1) C(6) ? 125.8(3) no
Sr(1) C(2) C(1) ? 75.9(2) no
Sr(1) C(2) C(3) ? 72.8(2) no
Sr(1) C(2) C(9) ? 122.5(2) no
C(1) C(2) C(3) ? 107.7(3) yes
C(1) C(2) C(9) ? 126.3(3) no
C(3) C(2) C(9) ? 125.6(3) no
Sr(1) C(3) C(2) ? 78.4(2) no
Sr(1) C(3) C(4) ? 74.2(2) no
C(2) C(3) C(4) ? 109.1(3) yes
Sr(1) C(4) C(3) ? 76.8(2) no
Sr(1) C(4) C(5) ? 76.4(2) no
Sr(1) C(4) C(12) ? 111.3(2) no
C(3) C(4) C(5) ? 107.2(3) yes
C(3) C(4) C(12) ? 124.8(3) no
C(5) C(4) C(12) ? 128.0(3) no
Sr(1) C(5) C(1) ? 78.6(2) no
Sr(1) C(5) C(4) ? 74.5(2) no
C(1) C(5) C(4) ? 108.7(3) yes
C(1) C(6) C(7) ? 114.6(3) no
C(1) C(6) C(8) ? 111.5(3) no
C(7) C(6) C(8) ? 109.5(4) no
C(2) C(9) C(10) ? 114.3(3) no
C(2) C(9) C(11) ? 112.0(3) no
C(10) C(9) C(11) ? 109.1(3) no
C(4) C(12) C(13) ? 112.5(3) no
C(4) C(12) C(14) ? 112.9(3) no
C(13) C(12) C(14) ? 110.9(3) no
O(1) C(15) C(16) ? 107.7(4) no
C(15) C(16) C(16) ? 105.6(3) no

loop_
_geom_bond_atom_site_label_1
_geom_bond_atom_site_label_2
_geom_bond_distance
_geom_bond_publ_flag
Sr(1) O(1) 2.571(3) yes
Sr(1) C(1) 2.887(3) yes
Sr(1) C(2) 2.889(3) yes
Sr(1) C(3) 2.818(3) yes
Sr(1) C(4) 2.785(3) yes
Sr(1) C(5) 2.809(3) yes
O(1) C(15) 1.432(4) no
C(1) C(2) 1.402(4) yes
C(1) C(5) 1.427(4) yes
C(1) C(6) 1.514(4) no
C(2) C(3) 1.417(4) yes
C(2) C(9) 1.511(4) no
C(3) C(4) 1.399(4) yes
C(4) C(5) 1.406(4) yes
C(4) C(12) 1.510(4) no
C(6) C(7) 1.490(6) no
C(6) C(8) 1.511(6) no
C(9) C(10) 1.498(6) no
C(9) C(11) 1.523(5) no
C(12) C(13) 1.522(5) no
C(12) C(14) 1.498(5) no
C(15) C(16) 1.443(6) no
C(16) C(16) 1.500(10) no
